data_7105486
loop_
_publ_author_name
'Hassan, Hani Mutlak A'
'Brown, Fraser K'

_publ_section_title
;
 A convenient approach to acyclic unsaturated amino acids via
 ring-closing metathesis.
;
_journal_issue 17
_journal_name_full 'Chemical communications (Cambridge, England)'
_journal_page_first 3013
_journal_page_last 3015
_journal_paper_doi 10.1039/c003138k
_journal_volume 46
_journal_year 2010
_chemical_formula_sum 'C11 H19 N O4'
_chemical_formula_weight 229.27
_chemical_name_systematic
;
?
;
_space_group_IT_number 14
_symmetry_cell_setting monoclinic
_symmetry_space_group_name_Hall '-P 2ybc'
_symmetry_space_group_name_H-M 'P 1 21/c 1'
_atom_sites_solution_hydrogens geom
_atom_sites_solution_primary direct
_atom_sites_solution_secondary difmap
_audit_creation_method SHELXL-97
_cell_angle_alpha 90.00
_cell_angle_beta 98.548(3)
_cell_angle_gamma 90.00
_cell_formula_units_Z 4
_cell_length_a 21.933(4)
_cell_length_b 5.6050(9)
_cell_length_c 10.1718(17)
_cell_measurement_reflns_used 2042
_cell_measurement_temperature 100(2)
_cell_measurement_theta_max 26.13
_cell_measurement_theta_min 2.82
_cell_volume 1236.6(4)
_computing_cell_refinement 'Bruker SMART'
_computing_data_collection 'Bruker SMART'
_computing_data_reduction 'Bruker SAINT'
_computing_molecular_graphics 'Bruker SHELXTL'
_computing_publication_material 'Bruker SHELXTL'
_computing_structure_refinement 'SHELXL-97 (Sheldrick, 1997)'
_computing_structure_solution 'SHELXS-97 (Sheldrick, 1990)'
_diffrn_ambient_temperature 100(2)
_diffrn_measured_fraction_theta_full 0.994
_diffrn_measured_fraction_theta_max 0.994
_diffrn_measurement_device_type 'CCD area detector'
_diffrn_measurement_method 'phi and omega scans'
_diffrn_radiation_monochromator graphite
_diffrn_radiation_source 'fine-focus sealed tube'
_diffrn_radiation_type MoK\a
_diffrn_radiation_wavelength 0.71073
_diffrn_reflns_av_R_equivalents 0.0825
_diffrn_reflns_av_sigmaI/netI 0.0702
_diffrn_reflns_limit_h_max 27
_diffrn_reflns_limit_h_min -26
_diffrn_reflns_limit_k_max 7
_diffrn_reflns_limit_k_min -6
_diffrn_reflns_limit_l_max 12
_diffrn_reflns_limit_l_min -9
_diffrn_reflns_number 6594
_diffrn_reflns_theta_full 26.39
_diffrn_reflns_theta_max 26.39
_diffrn_reflns_theta_min 1.88
_exptl_absorpt_coefficient_mu 0.093
_exptl_absorpt_correction_type none
_exptl_crystal_colour colourless
_exptl_crystal_density_diffrn 1.232
_exptl_crystal_density_method 'not measured'
_exptl_crystal_description plate
_exptl_crystal_F_000 496
_exptl_crystal_size_max 0.65
_exptl_crystal_size_mid 0.60
_exptl_crystal_size_min 0.20
_refine_diff_density_max 0.247
_refine_diff_density_min -0.179
_refine_diff_density_rms 0.047
_refine_ls_extinction_method none
_refine_ls_goodness_of_fit_ref 1.040
_refine_ls_hydrogen_treatment mixed
_refine_ls_matrix_type full
_refine_ls_number_parameters 153
_refine_ls_number_reflns 2516
_refine_ls_number_restraints 0
_refine_ls_restrained_S_all 1.040
_refine_ls_R_factor_all 0.0708
_refine_ls_R_factor_gt 0.0499
_refine_ls_shift/su_max 0.000
_refine_ls_shift/su_mean 0.000
_refine_ls_structure_factor_coef Fsqd
_refine_ls_weighting_details 'calc w=1/[\s^2^(Fo^2^)+(0.0525P)^2^+0.0743P] where P=(Fo^2^+2Fc^2^)/3'
_refine_ls_weighting_scheme calc
_refine_ls_wR_factor_gt 0.1144
_refine_ls_wR_factor_ref 0.1232
_reflns_number_gt 1931
_reflns_number_total 2516
_reflns_threshold_expression >2sigma(I)
_cod_data_source_file c003138k.txt
_cod_data_source_block s2828
_cod_depositor_comments
;
The following automatic conversions were performed:
'_symmetry_cell_setting' value 'Monoclinic' changed to 'monoclinic'
according to '/home/saulius/struct/CIF-dictionaries/cif_core.dic'
dictionary named 'cif_core.dic' version 2.4.1 from 2010-06-29.

Automatic conversion script
Id: cif_fix_enum 1527 2010-12-29 10:47:43Z saulius 
;
_cod_original_cell_volume 1236.5(4)
_cod_original_sg_symbol_H-M P2(1)/c
_cod_database_code 7105486

loop_
_symmetry_equiv_pos_as_xyz
'x, y, z'
'-x, y+1/2, -z+1/2'
'-x, -y, -z'
'x, -y-1/2, z-1/2'

loop_
_atom_site_label
_atom_site_type_symbol
_atom_site_fract_x
_atom_site_fract_y
_atom_site_fract_z
_atom_site_U_iso_or_equiv
_atom_site_adp_type
_atom_site_occupancy
_atom_site_symmetry_multiplicity
_atom_site_calc_flag
_atom_site_refinement_flags
_atom_site_disorder_assembly
_atom_site_disorder_group
O1 O 0.15660(5) 0.4079(2) 0.28092(12) 0.0238(3) Uani 1 1 d . . .
O2 O 0.22369(5) 0.2571(2) 0.15077(12) 0.0226(3) Uani 1 1 d . . .
O3 O 0.50051(6) -0.2609(2) 0.89148(13) 0.0297(3) Uani 1 1 d . . .
H3 H 0.5192 -0.1943 0.9598 0.045 Uiso 1 1 calc R . .
O4 O 0.43995(5) 0.0607(2) 0.88941(12) 0.0265(3) Uani 1 1 d . . .
N1 N 0.24281(7) 0.2398(3) 0.37577(17) 0.0226(4) Uani 1 1 d . . .
C1 C 0.11618(8) 0.5222(3) 0.17049(18) 0.0222(4) Uani 1 1 d . . .
C2 C 0.06834(8) 0.6438(4) 0.2418(2) 0.0330(5) Uani 1 1 d . . .
H2A H 0.0496 0.5257 0.2946 0.049 Uiso 1 1 calc R . .
H2B H 0.0363 0.7152 0.1762 0.049 Uiso 1 1 calc R . .
H2C H 0.0883 0.7686 0.3005 0.049 Uiso 1 1 calc R . .
C3 C 0.15147(9) 0.7054(3) 0.1028(2) 0.0312(5) Uani 1 1 d . . .
H3A H 0.1742 0.8104 0.1698 0.047 Uiso 1 1 calc R . .
H3B H 0.1225 0.8004 0.0412 0.047 Uiso 1 1 calc R . .
H3C H 0.1805 0.6241 0.0534 0.047 Uiso 1 1 calc R . .
C4 C 0.08606(9) 0.3349(4) 0.0745(2) 0.0327(5) Uani 1 1 d . . .
H4A H 0.1176 0.2572 0.0304 0.049 Uiso 1 1 calc R . .
H4B H 0.0554 0.4111 0.0077 0.049 Uiso 1 1 calc R . .
H4C H 0.0657 0.2155 0.1235 0.049 Uiso 1 1 calc R . .
C5 C 0.20894(8) 0.2973(3) 0.25931(17) 0.0175(4) Uani 1 1 d . . .
C6 C 0.30096(8) 0.1119(3) 0.38442(19) 0.0243(4) Uani 1 1 d . . .
H6A H 0.3330 0.1990 0.4446 0.029 Uiso 1 1 calc R . .
H6B H 0.3139 0.1058 0.2953 0.029 Uiso 1 1 calc R . .
C7 C 0.29565(8) -0.1368(3) 0.43516(18) 0.0232(4) Uani 1 1 d . . .
H7 H 0.2713 -0.2451 0.3776 0.028 Uiso 1 1 calc R . .
C8 C 0.32127(8) -0.2213(3) 0.55162(18) 0.0236(4) Uani 1 1 d . . .
H8 H 0.3136 -0.3848 0.5677 0.028 Uiso 1 1 calc R . .
C9 C 0.36075(8) -0.0916(3) 0.66109(18) 0.0232(4) Uani 1 1 d . . .
H9A H 0.3364 -0.0594 0.7337 0.028 Uiso 1 1 calc R . .
H9B H 0.3732 0.0638 0.6272 0.028 Uiso 1 1 calc R . .
C10 C 0.41825(8) -0.2316(3) 0.71648(18) 0.0244(4) Uani 1 1 d . . .
H10A H 0.4061 -0.3968 0.7352 0.029 Uiso 1 1 calc R . .
H10B H 0.4458 -0.2398 0.6478 0.029 Uiso 1 1 calc R . .
C11 C 0.45335(8) -0.1282(3) 0.84028(18) 0.0227(4) Uani 1 1 d . . .
H1N H 0.2297(9) 0.264(4) 0.443(2) 0.024(6) Uiso 1 1 d . . .

loop_
_atom_site_aniso_label
_atom_site_aniso_U_11
_atom_site_aniso_U_22
_atom_site_aniso_U_33
_atom_site_aniso_U_23
_atom_site_aniso_U_13
_atom_site_aniso_U_12
O1 0.0258(7) 0.0276(7) 0.0181(7) 0.0040(6) 0.0035(5) 0.0071(5)
O2 0.0285(7) 0.0256(7) 0.0138(6) 0.0005(6) 0.0033(5) 0.0019(5)
O3 0.0289(7) 0.0325(8) 0.0246(8) -0.0044(6) -0.0068(6) 0.0080(6)
O4 0.0264(7) 0.0284(8) 0.0231(7) -0.0026(6) -0.0012(5) 0.0053(6)
N1 0.0274(8) 0.0268(9) 0.0141(8) 0.0013(7) 0.0043(7) 0.0066(7)
C1 0.0228(9) 0.0218(9) 0.0203(10) 0.0010(8) -0.0020(7) 0.0044(7)
C2 0.0312(11) 0.0348(12) 0.0316(12) -0.0019(10) 0.0007(9) 0.0120(9)
C3 0.0368(11) 0.0224(10) 0.0330(12) 0.0057(9) 0.0007(9) 0.0022(8)
C4 0.0290(10) 0.0272(10) 0.0385(12) -0.0069(10) -0.0060(9) 0.0018(9)
C5 0.0210(9) 0.0134(8) 0.0179(9) 0.0011(7) 0.0024(7) -0.0022(7)
C6 0.0243(9) 0.0280(11) 0.0202(10) 0.0042(8) 0.0018(7) 0.0029(8)
C7 0.0237(9) 0.0219(10) 0.0229(10) -0.0055(8) 0.0003(7) 0.0025(8)
C8 0.0246(10) 0.0192(9) 0.0260(10) 0.0010(8) 0.0008(8) 0.0013(7)
C9 0.0243(9) 0.0255(10) 0.0191(10) 0.0009(8) 0.0007(7) 0.0031(8)
C10 0.0259(10) 0.0258(10) 0.0210(10) 0.0020(8) 0.0015(8) 0.0009(8)
C11 0.0203(9) 0.0281(10) 0.0196(9) 0.0029(9) 0.0027(7) 0.0001(8)

loop_
_atom_type_symbol
_atom_type_description
_atom_type_scat_dispersion_real
_atom_type_scat_dispersion_imag
_atom_type_scat_source
C C 0.0033 0.0016 'International Tables Vol C Tables 4.2.6.8 and 6.1.1.4'
H H 0.0000 0.0000 'International Tables Vol C Tables 4.2.6.8 and 6.1.1.4'
N N 0.0061 0.0033 'International Tables Vol C Tables 4.2.6.8 and 6.1.1.4'
O O 0.0106 0.0060 'International Tables Vol C Tables 4.2.6.8 and 6.1.1.4'

loop_
_geom_angle_atom_site_label_1
_geom_angle_atom_site_label_2
_geom_angle_atom_site_label_3
_geom_angle
_geom_angle_site_symmetry_1
_geom_angle_site_symmetry_3
_geom_angle_publ_flag
C5 O1 C1 120.40(13) . . ?
C11 O3 H3 109.5 . . ?
C5 N1 C6 122.53(16) . . ?
C5 N1 H1N 119.7(14) . . ?
C6 N1 H1N 117.5(14) . . ?
O1 C1 C3 110.64(14) . . ?
O1 C1 C4 110.23(15) . . ?
C3 C1 C4 112.36(16) . . ?
O1 C1 C2 102.18(14) . . ?
C3 C1 C2 110.41(16) . . ?
C4 C1 C2 110.58(15) . . ?
C1 C2 H2A 109.5 . . ?
C1 C2 H2B 109.5 . . ?
H2A C2 H2B 109.5 . . ?
C1 C2 H2C 109.5 . . ?
H2A C2 H2C 109.5 . . ?
H2B C2 H2C 109.5 . . ?
C1 C3 H3A 109.5 . . ?
C1 C3 H3B 109.5 . . ?
H3A C3 H3B 109.5 . . ?
C1 C3 H3C 109.5 . . ?
H3A C3 H3C 109.5 . . ?
H3B C3 H3C 109.5 . . ?
C1 C4 H4A 109.5 . . ?
C1 C4 H4B 109.5 . . ?
H4A C4 H4B 109.5 . . ?
C1 C4 H4C 109.5 . . ?
H4A C4 H4C 109.5 . . ?
H4B C4 H4C 109.5 . . ?
O2 C5 N1 124.76(16) . . ?
O2 C5 O1 125.41(16) . . ?
N1 C5 O1 109.82(15) . . ?
N1 C6 C7 111.56(15) . . ?
N1 C6 H6A 109.3 . . ?
C7 C6 H6A 109.3 . . ?
N1 C6 H6B 109.3 . . ?
C7 C6 H6B 109.3 . . ?
H6A C6 H6B 108.0 . . ?
C8 C7 C6 126.77(18) . . ?
C8 C7 H7 116.6 . . ?
C6 C7 H7 116.6 . . ?
C7 C8 C9 128.02(17) . . ?
C7 C8 H8 116.0 . . ?
C9 C8 H8 116.0 . . ?
C8 C9 C10 112.45(15) . . ?
C8 C9 H9A 109.1 . . ?
C10 C9 H9A 109.1 . . ?
C8 C9 H9B 109.1 . . ?
C10 C9 H9B 109.1 . . ?
H9A C9 H9B 107.8 . . ?
C11 C10 C9 114.05(15) . . ?
C11 C10 H10A 108.7 . . ?
C9 C10 H10A 108.7 . . ?
C11 C10 H10B 108.7 . . ?
C9 C10 H10B 108.7 . . ?
H10A C10 H10B 107.6 . . ?
O4 C11 O3 123.30(17) . . ?
O4 C11 C10 123.72(16) . . ?
O3 C11 C10 112.98(16) . . ?

loop_
_geom_bond_atom_site_label_1
_geom_bond_atom_site_label_2
_geom_bond_distance
_geom_bond_site_symmetry_2
_geom_bond_publ_flag
O1 C5 1.351(2) . ?
O1 C1 1.470(2) . ?
O2 C5 1.217(2) . ?
O3 C11 1.317(2) . ?
O3 H3 0.8400 . ?
O4 C11 1.225(2) . ?
N1 C5 1.341(2) . ?
N1 C6 1.454(2) . ?
N1 H1N 0.79(2) . ?
C1 C3 1.512(3) . ?
C1 C4 1.516(3) . ?
C1 C2 1.522(2) . ?
C2 H2A 0.9800 . ?
C2 H2B 0.9800 . ?
C2 H2C 0.9800 . ?
C3 H3A 0.9800 . ?
C3 H3B 0.9800 . ?
C3 H3C 0.9800 . ?
C4 H4A 0.9800 . ?
C4 H4B 0.9800 . ?
C4 H4C 0.9800 . ?
C6 C7 1.497(3) . ?
C6 H6A 0.9900 . ?
C6 H6B 0.9900 . ?
C7 C8 1.321(2) . ?
C7 H7 0.9500 . ?
C8 C9 1.494(2) . ?
C8 H8 0.9500 . ?
C9 C10 1.521(2) . ?
C9 H9A 0.9900 . ?
C9 H9B 0.9900 . ?
C10 C11 1.492(3) . ?
C10 H10A 0.9900 . ?
C10 H10B 0.9900 . ?

loop_
_geom_hbond_atom_site_label_D
_geom_hbond_atom_site_label_H
_geom_hbond_atom_site_label_A
_geom_hbond_distance_DH
_geom_hbond_distance_HA
_geom_hbond_distance_DA
_geom_hbond_angle_DHA
_geom_hbond_site_symmetry_A
N1 H1N O2 0.79(2) 2.14(2) 2.890(2) 157.8(19) 4_566
O3 H3 O4 0.84 1.82 2.6584(18) 177.9 3_657

loop_
_geom_torsion_atom_site_label_1
_geom_torsion_atom_site_label_2
_geom_torsion_atom_site_label_3
_geom_torsion_atom_site_label_4
_geom_torsion
_geom_torsion_site_symmetry_1
_geom_torsion_site_symmetry_2
_geom_torsion_site_symmetry_3
_geom_torsion_site_symmetry_4
_geom_torsion_publ_flag
C5 O1 C1 C3 -56.5(2) . . . . ?
C5 O1 C1 C4 68.4(2) . . . . ?
C5 O1 C1 C2 -174.06(15) . . . . ?
C6 N1 C5 O2 -2.6(3) . . . . ?
C6 N1 C5 O1 178.04(15) . . . . ?
C1 O1 C5 O2 -9.0(3) . . . . ?
C1 O1 C5 N1 170.43(14) . . . . ?
C5 N1 C6 C7 -110.1(2) . . . . ?
N1 C6 C7 C8 -110.7(2) . . . . ?
C6 C7 C8 C9 0.8(3) . . . . ?
C7 C8 C9 C10 -133.45(19) . . . . ?
C8 C9 C10 C11 -170.24(16) . . . . ?
C9 C10 C11 O4 -4.5(3) . . . . ?
C9 C10 C11 O3 175.61(15) . . . . ?

loop_
_cod_related_entry_id
_cod_related_entry_database
_cod_related_entry_code
1 ChemSpider 30653204
